data_8105965
loop_
_publ_author_name
'Cai, Zedong'
'Huang, Xie'
'He, Wei'

_publ_section_title
;
 Crystal structure of
 3-fluoro-3-methyl-1-((2-nitrophenyl)sulfonyl)-5,5-diphenylpiperidine,
 C24H23FN2O4S
;
_journal_issue 6
_journal_name_full 'Zeitschrift f\"ur Kristallographie - New Crystal Structures'
_journal_page_first 1161
_journal_page_last 1162
_journal_paper_doi 10.1515/ncrs-2019-0302
_journal_volume 234
_journal_year 2019
_chemical_formula_sum 'C24 H23 F N2 O4 S'
_chemical_formula_weight 454.50
_space_group_IT_number 61
_space_group_name_Hall '-P 2ac 2ab'
_space_group_name_H-M_alt 'P b c a'
_symmetry_cell_setting orthorhombic
_symmetry_space_group_name_H-M 'P b c a'
_atom_sites_solution_hydrogens geom
_atom_sites_solution_primary direct
_atom_sites_solution_secondary difmap
_audit_creation_method SHELXL-97
_cell_angle_alpha 90.00
_cell_angle_beta 90.00
_cell_angle_gamma 90.00
_cell_formula_units_Z 8
_cell_length_a 14.3646(18)
_cell_length_b 15.5927(19)
_cell_length_c 19.645(3)
_cell_measurement_reflns_used 8789
_cell_measurement_temperature 296(2)
_cell_measurement_theta_max 26.43
_cell_measurement_theta_min 2.51
_cell_volume 4400.1(10)
_computing_cell_refinement 'Bruker SAINT'
_computing_data_collection 'Bruker APEX2'
_computing_data_reduction 'Bruker SAINT'
_computing_molecular_graphics 'Bruker SHELXTL'
_computing_publication_material 'Bruker SHELXTL'
_computing_structure_refinement 'SHELXL-97 (Sheldrick, 2008)'
_computing_structure_solution 'SHELXS-97 (Sheldrick, 2008)'
_diffrn_ambient_temperature 296(2)
_diffrn_measured_fraction_theta_full 0.999
_diffrn_measured_fraction_theta_max 0.999
_diffrn_measurement_device_type 'Bruker APEX-II CCD'
_diffrn_measurement_method '\f and \w scans'
_diffrn_radiation_monochromator graphite
_diffrn_radiation_source 'fine-focus sealed tube'
_diffrn_radiation_type MoK\a
_diffrn_radiation_wavelength 0.71073
_diffrn_reflns_av_R_equivalents 0.0247
_diffrn_reflns_av_sigmaI/netI 0.0193
_diffrn_reflns_limit_h_max 17
_diffrn_reflns_limit_h_min -13
_diffrn_reflns_limit_k_max 17
_diffrn_reflns_limit_k_min -18
_diffrn_reflns_limit_l_max 23
_diffrn_reflns_limit_l_min -23
_diffrn_reflns_number 20955
_diffrn_reflns_theta_full 25.10
_diffrn_reflns_theta_max 25.10
_diffrn_reflns_theta_min 2.19
_exptl_absorpt_coefficient_mu 0.190
_exptl_absorpt_correction_T_max 0.9730
_exptl_absorpt_correction_T_min 0.9387
_exptl_absorpt_correction_type none
_exptl_crystal_density_diffrn 1.372
_exptl_crystal_density_method 'not measured'
_exptl_crystal_description block
_exptl_crystal_F_000 1904
_exptl_crystal_size_max 0.34
_exptl_crystal_size_mid 0.25
_exptl_crystal_size_min 0.14
_refine_diff_density_max 0.200
_refine_diff_density_min -0.357
_refine_diff_density_rms 0.045
_refine_ls_extinction_method none
_refine_ls_goodness_of_fit_ref 1.036
_refine_ls_hydrogen_treatment constr
_refine_ls_matrix_type full
_refine_ls_number_parameters 290
_refine_ls_number_reflns 3916
_refine_ls_number_restraints 0
_refine_ls_restrained_S_all 1.036
_refine_ls_R_factor_all 0.0420
_refine_ls_R_factor_gt 0.0349
_refine_ls_shift/su_max 0.000
_refine_ls_shift/su_mean 0.000
_refine_ls_structure_factor_coef Fsqd
_refine_ls_weighting_details 'calc w=1/[\s^2^(Fo^2^)+(0.0510P)^2^+1.1838P] where P=(Fo^2^+2Fc^2^)/3'
_refine_ls_weighting_scheme calc
_refine_ls_wR_factor_gt 0.0919
_refine_ls_wR_factor_ref 0.0982
_reflns_number_gt 3324
_reflns_number_total 3916
_reflns_threshold_expression >2sigma(I)
_cod_data_source_file suppl_ncrs-2019-0302_suppl.cif
_cod_data_source_block xb1566
_cod_depositor_comments
;
The following automatic conversions were performed:

data item '_symmetry_cell_setting' value 'Orthorhombic' was changed
to 'orthorhombic' in accordance with the built-in table derived from
the CIF Core dictionary named 'cif_core.dic' version 2.4.5 last
updated on 2014-11-21.

Automatic conversion script
Id: cif_fix_values 8738 2021-04-28 16:35:53Z antanas 
;
_cod_original_sg_symbol_H-M Pbca
_cod_database_code 8105965

loop_
_symmetry_equiv_pos_as_xyz
'x, y, z'
'-x+1/2, -y, z+1/2'
'-x, y+1/2, -z+1/2'
'x+1/2, -y+1/2, -z'
'-x, -y, -z'
'x-1/2, y, -z-1/2'
'x, -y-1/2, z-1/2'
'-x-1/2, y-1/2, z'

loop_
_atom_site_label
_atom_site_type_symbol
_atom_site_fract_x
_atom_site_fract_y
_atom_site_fract_z
_atom_site_U_iso_or_equiv
_atom_site_adp_type
_atom_site_occupancy
_atom_site_symmetry_multiplicity
_atom_site_calc_flag
_atom_site_refinement_flags
_atom_site_disorder_assembly
_atom_site_disorder_group
S1 S 0.64923(3) 0.23860(3) 0.53719(2) 0.04382(14) Uani 1 1 d . . .
F1 F 0.56183(7) 0.19174(7) 0.34211(6) 0.0596(3) Uani 1 1 d . . .
N1 N 0.84621(11) 0.22597(10) 0.61493(8) 0.0564(4) Uani 1 1 d . . .
N2 N 0.67534(10) 0.22113(8) 0.45801(7) 0.0436(3) Uani 1 1 d . . .
O1 O 0.88241(11) 0.18576(9) 0.56947(8) 0.0724(4) Uani 1 1 d . . .
O2 O 0.84328(15) 0.20273(11) 0.67345(8) 0.1040(7) Uani 1 1 d . . .
O3 O 0.67228(9) 0.16309(7) 0.57439(6) 0.0547(3) Uani 1 1 d . . .
O4 O 0.55706(8) 0.27155(8) 0.53861(7) 0.0596(3) Uani 1 1 d . . .
C1 C 0.80758(12) 0.31134(10) 0.59977(8) 0.0440(4) Uani 1 1 d . . .
C2 C 0.85969(13) 0.37999(13) 0.62181(9) 0.0574(5) Uani 1 1 d . . .
H2 H 0.9170 0.3710 0.6426 0.069 Uiso 1 1 calc R . .
C3 C 0.82649(14) 0.46174(12) 0.61289(10) 0.0610(5) Uani 1 1 d . . .
H3 H 0.8616 0.5085 0.6272 0.073 Uiso 1 1 calc R . .
C4 C 0.74157(13) 0.47428(11) 0.58296(10) 0.0560(5) Uani 1 1 d . . .
H4 H 0.7186 0.5297 0.5778 0.067 Uiso 1 1 calc R . .
C5 C 0.68984(12) 0.40578(10) 0.56049(8) 0.0461(4) Uani 1 1 d . . .
H5 H 0.6323 0.4154 0.5401 0.055 Uiso 1 1 calc R . .
C6 C 0.72223(11) 0.32248(9) 0.56777(8) 0.0390(3) Uani 1 1 d . . .
C7 C 0.65041(13) 0.28694(11) 0.40770(9) 0.0505(4) Uani 1 1 d . . .
H7A H 0.6983 0.3307 0.4064 0.061 Uiso 1 1 calc R . .
H7B H 0.5923 0.3140 0.4207 0.061 Uiso 1 1 calc R . .
C8 C 0.64032(12) 0.24653(11) 0.33812(9) 0.0483(4) Uani 1 1 d . . .
C9 C 0.72395(12) 0.19219(10) 0.31941(8) 0.0455(4) Uani 1 1 d . . .
H9A H 0.7763 0.2300 0.3107 0.055 Uiso 1 1 calc R . .
H9B H 0.7103 0.1620 0.2774 0.055 Uiso 1 1 calc R . .
C10 C 0.75306(11) 0.12599(10) 0.37353(7) 0.0390(3) Uani 1 1 d . . .
C11 C 0.76125(11) 0.17418(10) 0.44172(8) 0.0414(4) Uani 1 1 d . . .
H11A H 0.7744 0.1334 0.4778 0.050 Uiso 1 1 calc R . .
H11B H 0.8128 0.2142 0.4393 0.050 Uiso 1 1 calc R . .
C12 C 0.61871(16) 0.31316(14) 0.28417(11) 0.0692(6) Uani 1 1 d . . .
H12A H 0.6106 0.2854 0.2410 0.104 Uiso 1 1 calc R . .
H12B H 0.6692 0.3533 0.2813 0.104 Uiso 1 1 calc R . .
H12C H 0.5626 0.3430 0.2961 0.104 Uiso 1 1 calc R . .
C13 C 0.68651(11) 0.04841(10) 0.37521(8) 0.0396(3) Uani 1 1 d . . .
C14 C 0.63639(12) 0.02348(11) 0.43217(9) 0.0506(4) Uani 1 1 d . . .
H14 H 0.6388 0.0568 0.4714 0.061 Uiso 1 1 calc R . .
C15 C 0.58293(14) -0.05027(12) 0.43152(11) 0.0616(5) Uani 1 1 d . . .
H15 H 0.5501 -0.0659 0.4704 0.074 Uiso 1 1 calc R . .
C16 C 0.57754(14) -0.10070(12) 0.37467(11) 0.0607(5) Uani 1 1 d . . .
H16 H 0.5414 -0.1502 0.3746 0.073 Uiso 1 1 calc R . .
C17 C 0.62658(13) -0.07693(12) 0.31754(10) 0.0571(5) Uani 1 1 d . . .
H17 H 0.6235 -0.1104 0.2784 0.068 Uiso 1 1 calc R . .
C18 C 0.68040(12) -0.00358(11) 0.31804(8) 0.0487(4) Uani 1 1 d . . .
H18 H 0.7134 0.0114 0.2791 0.058 Uiso 1 1 calc R . .
C19 C 0.85073(10) 0.08953(10) 0.35946(8) 0.0399(3) Uani 1 1 d . . .
C20 C 0.88818(11) 0.03089(10) 0.40516(9) 0.0464(4) Uani 1 1 d . . .
H20 H 0.8544 0.0163 0.4439 0.056 Uiso 1 1 calc R . .
C21 C 0.97393(12) -0.00622(11) 0.39462(9) 0.0496(4) Uani 1 1 d . . .
H21 H 0.9980 -0.0443 0.4265 0.060 Uiso 1 1 calc R . .
C22 C 1.02365(12) 0.01291(13) 0.33722(9) 0.0568(5) Uani 1 1 d . . .
H22 H 1.0807 -0.0133 0.3291 0.068 Uiso 1 1 calc R . .
C23 C 0.98860(14) 0.07077(15) 0.29204(10) 0.0712(6) Uani 1 1 d . . .
H23 H 1.0224 0.0844 0.2531 0.085 Uiso 1 1 calc R . .
C24 C 0.90320(13) 0.10971(14) 0.30321(9) 0.0610(5) Uani 1 1 d . . .
H24 H 0.8811 0.1500 0.2722 0.073 Uiso 1 1 calc R . .

loop_
_atom_site_aniso_label
_atom_site_aniso_U_11
_atom_site_aniso_U_22
_atom_site_aniso_U_33
_atom_site_aniso_U_23
_atom_site_aniso_U_13
_atom_site_aniso_U_12
S1 0.0469(2) 0.0339(2) 0.0506(3) -0.00388(17) 0.00821(17) 0.00036(16)
F1 0.0476(6) 0.0608(6) 0.0704(7) -0.0068(5) -0.0054(5) -0.0004(5)
N1 0.0639(10) 0.0513(9) 0.0539(9) 0.0026(7) -0.0078(7) 0.0172(7)
N2 0.0499(8) 0.0351(7) 0.0459(7) -0.0043(6) -0.0003(6) 0.0066(6)
O1 0.0757(9) 0.0675(9) 0.0740(9) -0.0134(7) -0.0067(7) 0.0303(7)
O2 0.1690(19) 0.0834(12) 0.0597(10) 0.0266(8) -0.0011(10) 0.0473(12)
O3 0.0750(8) 0.0338(6) 0.0554(7) 0.0034(5) 0.0157(6) -0.0003(6)
O4 0.0431(7) 0.0577(8) 0.0782(9) -0.0108(7) 0.0097(6) 0.0017(5)
C1 0.0524(9) 0.0396(8) 0.0399(8) 0.0035(7) 0.0019(7) 0.0079(7)
C2 0.0541(10) 0.0611(12) 0.0570(11) 0.0023(9) -0.0094(8) -0.0018(9)
C3 0.0690(13) 0.0446(10) 0.0694(12) -0.0009(9) -0.0054(10) -0.0130(9)
C4 0.0687(12) 0.0331(8) 0.0662(11) 0.0022(8) 0.0021(9) 0.0007(8)
C5 0.0500(9) 0.0360(8) 0.0522(9) 0.0010(7) 0.0015(7) 0.0064(7)
C6 0.0456(9) 0.0333(8) 0.0381(8) 0.0000(6) 0.0056(6) 0.0041(6)
C7 0.0572(10) 0.0366(9) 0.0578(10) -0.0004(8) -0.0029(8) 0.0078(7)
C8 0.0477(10) 0.0436(9) 0.0535(10) 0.0029(7) -0.0040(8) 0.0025(7)
C9 0.0490(10) 0.0430(9) 0.0446(9) 0.0045(7) 0.0008(7) 0.0025(7)
C10 0.0407(8) 0.0377(8) 0.0385(8) 0.0002(6) 0.0015(6) 0.0014(6)
C11 0.0430(8) 0.0368(8) 0.0443(8) -0.0023(7) 0.0002(7) 0.0019(7)
C12 0.0795(14) 0.0626(12) 0.0655(12) 0.0108(10) -0.0098(10) 0.0200(10)
C13 0.0378(8) 0.0371(8) 0.0438(8) -0.0015(6) -0.0022(6) 0.0050(6)
C14 0.0581(10) 0.0443(9) 0.0494(9) -0.0068(8) 0.0093(8) -0.0052(8)
C15 0.0647(12) 0.0541(11) 0.0662(12) -0.0028(9) 0.0155(9) -0.0131(9)
C16 0.0610(11) 0.0460(10) 0.0750(13) -0.0062(9) -0.0028(10) -0.0104(9)
C17 0.0648(12) 0.0496(10) 0.0567(11) -0.0140(8) -0.0107(9) -0.0012(9)
C18 0.0526(10) 0.0501(10) 0.0435(9) -0.0044(7) -0.0016(7) 0.0019(8)
C19 0.0395(8) 0.0400(8) 0.0403(8) -0.0021(7) 0.0012(6) 0.0003(6)
C20 0.0458(9) 0.0437(9) 0.0497(9) 0.0047(7) 0.0064(7) 0.0015(7)
C21 0.0464(9) 0.0453(9) 0.0572(10) 0.0003(8) -0.0051(8) 0.0043(7)
C22 0.0423(9) 0.0677(12) 0.0604(11) -0.0065(9) 0.0034(8) 0.0084(8)
C23 0.0553(12) 0.1007(17) 0.0578(11) 0.0156(11) 0.0203(9) 0.0169(11)
C24 0.0569(11) 0.0771(13) 0.0490(10) 0.0161(9) 0.0088(8) 0.0141(10)

loop_
_atom_type_symbol
_atom_type_description
_atom_type_scat_dispersion_real
_atom_type_scat_dispersion_imag
_atom_type_scat_source
C C 0.0033 0.0016 'International Tables Vol C Tables 4.2.6.8 and 6.1.1.4'
H H 0.0000 0.0000 'International Tables Vol C Tables 4.2.6.8 and 6.1.1.4'
N N 0.0061 0.0033 'International Tables Vol C Tables 4.2.6.8 and 6.1.1.4'
O O 0.0106 0.0060 'International Tables Vol C Tables 4.2.6.8 and 6.1.1.4'
S S 0.1246 0.1234 'International Tables Vol C Tables 4.2.6.8 and 6.1.1.4'
F F 0.0171 0.0103 'International Tables Vol C Tables 4.2.6.8 and 6.1.1.4'

loop_
_geom_angle_atom_site_label_1
_geom_angle_atom_site_label_2
_geom_angle_atom_site_label_3
_geom_angle
_geom_angle_site_symmetry_1
_geom_angle_site_symmetry_3
O4 S1 O3 120.36(8) . .
O4 S1 N2 107.16(8) . .
O3 S1 N2 107.41(7) . .
O4 S1 C6 106.05(7) . .
O3 S1 C6 107.28(8) . .
N2 S1 C6 108.09(7) . .
O2 N1 O1 124.29(16) . .
O2 N1 C1 116.83(16) . .
O1 N1 C1 118.79(15) . .
C7 N2 C11 113.96(13) . .
C7 N2 S1 118.11(11) . .
C11 N2 S1 119.09(11) . .
C2 C1 C6 121.69(15) . .
C2 C1 N1 115.75(15) . .
C6 C1 N1 122.51(15) . .
C3 C2 C1 119.57(17) . .
C3 C2 H2 120.2 . .
C1 C2 H2 120.2 . .
C4 C3 C2 119.83(17) . .
C4 C3 H3 120.1 . .
C2 C3 H3 120.1 . .
C3 C4 C5 120.61(16) . .
C3 C4 H4 119.7 . .
C5 C4 H4 119.7 . .
C4 C5 C6 120.88(16) . .
C4 C5 H5 119.6 . .
C6 C5 H5 119.6 . .
C5 C6 C1 117.39(15) . .
C5 C6 S1 117.09(12) . .
C1 C6 S1 125.50(12) . .
N2 C7 C8 109.90(13) . .
N2 C7 H7A 109.7 . .
C8 C7 H7A 109.7 . .
N2 C7 H7B 109.7 . .
C8 C7 H7B 109.7 . .
H7A C7 H7B 108.2 . .
F1 C8 C7 106.11(14) . .
F1 C8 C9 107.89(13) . .
C7 C8 C9 112.11(14) . .
F1 C8 C12 106.79(15) . .
C7 C8 C12 111.46(15) . .
C9 C8 C12 112.09(15) . .
C8 C9 C10 115.01(13) . .
C8 C9 H9A 108.5 . .
C10 C9 H9A 108.5 . .
C8 C9 H9B 108.5 . .
C10 C9 H9B 108.5 . .
H9A C9 H9B 107.5 . .
C19 C10 C9 111.80(13) . .
C19 C10 C11 105.47(12) . .
C9 C10 C11 107.11(12) . .
C19 C10 C13 106.21(12) . .
C9 C10 C13 111.86(13) . .
C11 C10 C13 114.29(12) . .
N2 C11 C10 111.60(13) . .
N2 C11 H11A 109.3 . .
C10 C11 H11A 109.3 . .
N2 C11 H11B 109.3 . .
C10 C11 H11B 109.3 . .
H11A C11 H11B 108.0 . .
C8 C12 H12A 109.5 . .
C8 C12 H12B 109.5 . .
H12A C12 H12B 109.5 . .
C8 C12 H12C 109.5 . .
H12A C12 H12C 109.5 . .
H12B C12 H12C 109.5 . .
C14 C13 C18 117.17(15) . .
C14 C13 C10 124.00(14) . .
C18 C13 C10 118.68(14) . .
C15 C14 C13 120.95(16) . .
C15 C14 H14 119.5 . .
C13 C14 H14 119.5 . .
C16 C15 C14 121.13(18) . .
C16 C15 H15 119.4 . .
C14 C15 H15 119.4 . .
C15 C16 C17 118.81(17) . .
C15 C16 H16 120.6 . .
C17 C16 H16 120.6 . .
C16 C17 C18 120.28(17) . .
C16 C17 H17 119.9 . .
C18 C17 H17 119.9 . .
C17 C18 C13 121.67(17) . .
C17 C18 H18 119.2 . .
C13 C18 H18 119.2 . .
C24 C19 C20 117.24(15) . .
C24 C19 C10 124.05(15) . .
C20 C19 C10 118.69(13) . .
C21 C20 C19 121.72(15) . .
C21 C20 H20 119.1 . .
C19 C20 H20 119.1 . .
C22 C21 C20 119.97(16) . .
C22 C21 H21 120.0 . .
C20 C21 H21 120.0 . .
C23 C22 C21 119.26(17) . .
C23 C22 H22 120.4 . .
C21 C22 H22 120.4 . .
C22 C23 C24 120.93(18) . .
C22 C23 H23 119.5 . .
C24 C23 H23 119.5 . .
C19 C24 C23 120.83(17) . .
C19 C24 H24 119.6 . .
C23 C24 H24 119.6 . .

loop_
_geom_bond_atom_site_label_1
_geom_bond_atom_site_label_2
_geom_bond_distance
_geom_bond_site_symmetry_2
S1 O4 1.4205(13) .
S1 O3 1.4247(12) .
S1 N2 1.6231(14) .
S1 C6 1.7808(16) .
F1 C8 1.4168(19) .
N1 O2 1.206(2) .
N1 O1 1.209(2) .
N1 C1 1.473(2) .
N2 C7 1.469(2) .
N2 C11 1.470(2) .
C1 C2 1.376(3) .
C1 C6 1.389(2) .
C2 C3 1.372(3) .
C2 H2 0.9300 .
C3 C4 1.368(3) .
C3 H3 0.9300 .
C4 C5 1.374(2) .
C4 H4 0.9300 .
C5 C6 1.387(2) .
C5 H5 0.9300 .
C7 C8 1.512(3) .
C7 H7A 0.9700 .
C7 H7B 0.9700 .
C8 C9 1.515(2) .
C8 C12 1.516(3) .
C9 C10 1.540(2) .
C9 H9A 0.9700 .
C9 H9B 0.9700 .
C10 C19 1.539(2) .
C10 C11 1.540(2) .
C10 C13 1.542(2) .
C11 H11A 0.9700 .
C11 H11B 0.9700 .
C12 H12A 0.9600 .
C12 H12B 0.9600 .
C12 H12C 0.9600 .
C13 C14 1.386(2) .
C13 C18 1.388(2) .
C14 C15 1.383(2) .
C14 H14 0.9300 .
C15 C16 1.368(3) .
C15 H15 0.9300 .
C16 C17 1.376(3) .
C16 H16 0.9300 .
C17 C18 1.381(3) .
C17 H17 0.9300 .
C18 H18 0.9300 .
C19 C24 1.374(2) .
C19 C20 1.390(2) .
C20 C21 1.377(2) .
C20 H20 0.9300 .
C21 C22 1.368(2) .
C21 H21 0.9300 .
C22 C23 1.362(3) .
C22 H22 0.9300 .
C23 C24 1.386(3) .
C23 H23 0.9300 .
C24 H24 0.9300 .

loop_
_geom_torsion_atom_site_label_1
_geom_torsion_atom_site_label_2
_geom_torsion_atom_site_label_3
_geom_torsion_atom_site_label_4
_geom_torsion
_geom_torsion_site_symmetry_1
_geom_torsion_site_symmetry_2
_geom_torsion_site_symmetry_3
_geom_torsion_site_symmetry_4
O4 S1 N2 C7 44.06(14) . . . .
O3 S1 N2 C7 174.68(12) . . . .
C6 S1 N2 C7 -69.85(14) . . . .
O4 S1 N2 C11 -170.45(12) . . . .
O3 S1 N2 C11 -39.83(14) . . . .
C6 S1 N2 C11 75.64(13) . . . .
O2 N1 C1 C2 72.4(2) . . . .
O1 N1 C1 C2 -104.1(2) . . . .
O2 N1 C1 C6 -105.1(2) . . . .
O1 N1 C1 C6 78.4(2) . . . .
C6 C1 C2 C3 0.8(3) . . . .
N1 C1 C2 C3 -176.67(17) . . . .
C1 C2 C3 C4 0.8(3) . . . .
C2 C3 C4 C5 -1.3(3) . . . .
C3 C4 C5 C6 0.2(3) . . . .
C4 C5 C6 C1 1.3(2) . . . .
C4 C5 C6 S1 179.72(13) . . . .
C2 C1 C6 C5 -1.8(2) . . . .
N1 C1 C6 C5 175.49(15) . . . .
C2 C1 C6 S1 179.92(13) . . . .
N1 C1 C6 S1 -2.8(2) . . . .
O4 S1 C6 C5 -25.02(15) . . . .
O3 S1 C6 C5 -154.83(12) . . . .
N2 S1 C6 C5 89.62(13) . . . .
O4 S1 C6 C1 153.26(14) . . . .
O3 S1 C6 C1 23.45(15) . . . .
N2 S1 C6 C1 -92.10(14) . . . .
C11 N2 C7 C8 57.46(18) . . . .
S1 N2 C7 C8 -155.34(12) . . . .
N2 C7 C8 F1 66.60(17) . . . .
N2 C7 C8 C9 -50.95(19) . . . .
N2 C7 C8 C12 -177.51(15) . . . .
F1 C8 C9 C10 -65.60(18) . . . .
C7 C8 C9 C10 50.87(19) . . . .
C12 C8 C9 C10 177.10(15) . . . .
C8 C9 C10 C19 -165.87(13) . . . .
C8 C9 C10 C11 -50.80(18) . . . .
C8 C9 C10 C13 75.16(17) . . . .
C7 N2 C11 C10 -60.96(17) . . . .
S1 N2 C11 C10 152.19(11) . . . .
C19 C10 C11 N2 173.43(12) . . . .
C9 C10 C11 N2 54.20(16) . . . .
C13 C10 C11 N2 -70.29(16) . . . .
C19 C10 C13 C14 116.78(16) . . . .
C9 C10 C13 C14 -120.99(16) . . . .
C11 C10 C13 C14 0.9(2) . . . .
C19 C10 C13 C18 -58.71(17) . . . .
C9 C10 C13 C18 63.52(18) . . . .
C11 C10 C13 C18 -174.56(14) . . . .
C18 C13 C14 C15 0.1(3) . . . .
C10 C13 C14 C15 -175.45(16) . . . .
C13 C14 C15 C16 -0.2(3) . . . .
C14 C15 C16 C17 0.1(3) . . . .
C15 C16 C17 C18 0.2(3) . . . .
C16 C17 C18 C13 -0.4(3) . . . .
C14 C13 C18 C17 0.2(2) . . . .
C10 C13 C18 C17 176.00(15) . . . .
C9 C10 C19 C24 -3.7(2) . . . .
C11 C10 C19 C24 -119.76(18) . . . .
C13 C10 C19 C24 118.58(18) . . . .
C9 C10 C19 C20 177.95(14) . . . .
C11 C10 C19 C20 61.88(18) . . . .
C13 C10 C19 C20 -59.79(17) . . . .
C24 C19 C20 C21 -0.5(3) . . . .
C10 C19 C20 C21 177.99(15) . . . .
C19 C20 C21 C22 -1.5(3) . . . .
C20 C21 C22 C23 2.0(3) . . . .
C21 C22 C23 C24 -0.6(3) . . . .
C20 C19 C24 C23 1.9(3) . . . .
C10 C19 C24 C23 -176.47(18) . . . .
C22 C23 C24 C19 -1.4(3) . . . .
